data_4126312
loop_
_publ_author_name
'Surbella, Robert G.'
'Ducati, Lucas Colucci'
'Pellegrini, Kristi L.'
'McNamara, Bruce K.'
'Autschbach, Jochen'
'Schwantes, Jon Michael'
'Cahill, Christopher L.'

_publ_section_title
;
 Transuranic Hybrid Materials: Crystallographic and Computational Metrics
 of Supramolecular Assembly.
;
_journal_name_full 'Journal of the American Chemical Society'
_journal_paper_doi 10.1021/jacs.7b05689
_journal_year 2017
_chemical_formula_moiety '(C5 H5 Br N 1+)2, (Np O2 Cl4 2-)'
_chemical_formula_sum 'C10 H10 Br2 Cl4 N2 Np O2'
_chemical_formula_weight 728.82
_space_group_crystal_system monoclinic
_space_group_IT_number 12
_space_group_name_Hall '-C 2y'
_space_group_name_H-M_alt 'C 1 2/m 1'
_symmetry_cell_setting monoclinic
_symmetry_Int_Tables_number 12
_symmetry_space_group_name_Hall '-C 2y'
_symmetry_space_group_name_H-M 'C 1 2/m 1'
_atom_sites_solution_hydrogens geom
_audit_creation_method SHELXL-2014/7
_cell_angle_alpha 90
_cell_angle_beta 102.023(2)
_cell_angle_gamma 90
_cell_formula_units_Z 2
_cell_length_a 15.9996(11)
_cell_length_b 8.6659(6)
_cell_length_c 6.8488(5)
_cell_measurement_reflns_used 9339
_cell_measurement_temperature 296(2)
_cell_measurement_theta_max 55.805
_cell_measurement_theta_min 4.799
_cell_volume 928.76(11)
_computing_cell_refinement 'SAINT, Bruker-AXS'
_computing_data_collection 'APEX, Bruker-AXS'
_computing_data_reduction 'SAINT, Bruker-AXS'
_computing_molecular_graphics 'WINGX (Farrugia, 2012)'
_computing_publication_material 'Crystal Maker (Palmer, 2009)'
_computing_structure_refinement 'SHELXL-2014/7 (Sheldrick, 2014)'
_computing_structure_solution 'SIR92 (Gualardi, 1994)'
_diffrn_ambient_temperature 296(2)
_diffrn_measured_fraction_theta_full 0.999
_diffrn_measured_fraction_theta_max 0.993
_diffrn_measurement_device_type 'Bruker D8 Venture, Photon CCD'
_diffrn_measurement_method 'omega and phi scans'
_diffrn_radiation_probe x-ray
_diffrn_radiation_type AgK\a
_diffrn_radiation_wavelength 0.56086
_diffrn_reflns_av_R_equivalents 0.0361
_diffrn_reflns_av_unetI/netI 0.0157
_diffrn_reflns_Laue_measured_fraction_full 0.999
_diffrn_reflns_Laue_measured_fraction_max 0.993
_diffrn_reflns_limit_h_max 26
_diffrn_reflns_limit_h_min -26
_diffrn_reflns_limit_k_max 14
_diffrn_reflns_limit_k_min -14
_diffrn_reflns_limit_l_max 11
_diffrn_reflns_limit_l_min -11
_diffrn_reflns_number 33516
_diffrn_reflns_point_group_measured_fraction_full 0.999
_diffrn_reflns_point_group_measured_fraction_max 0.993
_diffrn_reflns_theta_full 25.500
_diffrn_reflns_theta_max 27.992
_diffrn_reflns_theta_min 2.399
_diffrn_source 'Silver microfocus'
_exptl_absorpt_coefficient_mu 9.067
_exptl_absorpt_correction_T_max 0.390
_exptl_absorpt_correction_T_min 0.146
_exptl_absorpt_correction_type multi-scan
_exptl_absorpt_process_details 'Krause et. al 2015'
_exptl_crystal_colour Yellow-Green
_exptl_crystal_density_diffrn 2.606
_exptl_crystal_description Prismatic
_exptl_crystal_F_000 662
_exptl_crystal_recrystallization_method 'Acidic (HCl) aqueous evaporation'
_exptl_crystal_size_max 0.345
_exptl_crystal_size_mid 0.183
_exptl_crystal_size_min 0.128
_exptl_transmission_factor_max 0.7456
_exptl_transmission_factor_min 0.3103
_refine_diff_density_max 1.168
_refine_diff_density_min -1.014
_refine_diff_density_rms 0.107
_refine_ls_extinction_coef 0.0156(3)
_refine_ls_extinction_expression Fc^*^=kFc[1+0.001xFc^2^\l^3^/sin(2\q)]^-1/4^
_refine_ls_extinction_method 'SHELXL-2014/7 (Sheldrick 2014'
_refine_ls_goodness_of_fit_ref 1.037
_refine_ls_hydrogen_treatment constr
_refine_ls_matrix_type full
_refine_ls_number_parameters 59
_refine_ls_number_reflns 2393
_refine_ls_number_restraints 0
_refine_ls_restrained_S_all 1.037
_refine_ls_R_factor_all 0.0166
_refine_ls_R_factor_gt 0.0165
_refine_ls_shift/su_max 0.001
_refine_ls_shift/su_mean 0.000
_refine_ls_structure_factor_coef Fsqd
_refine_ls_weighting_details 'w=1/[\s^2^(Fo^2^)+(0.0127P)^2^+1.3918P] where P=(Fo^2^+2Fc^2^)/3'
_refine_ls_weighting_scheme calc
_refine_ls_wR_factor_gt 0.0332
_refine_ls_wR_factor_ref 0.0333
_reflns_Friedel_coverage 0.000
_reflns_number_gt 2386
_reflns_number_total 2393
_reflns_threshold_expression 'I > 2\s(I)'
_cod_data_source_file ja7b05689_si_002.cif
_cod_data_source_block Compound_7
_cod_original_sg_symbol_H-M 'C 2/m'
_cod_database_code 4126312
_shelx_shelxl_version_number 2014/7
_shelx_space_group_comment
;
The symmetry employed for this shelxl refinement is uniquely defined
by the following loop, which should always be used as a source of
symmetry information in preference to the above space-group names.
They are only intended as comments.
;

loop_
_space_group_symop_operation_xyz
'x, y, z'
'-x, y, -z'
'x+1/2, y+1/2, z'
'-x+1/2, y+1/2, -z'
'-x, -y, -z'
'x, -y, z'
'-x+1/2, -y+1/2, -z'
'x+1/2, -y+1/2, z'

loop_
_atom_site_label
_atom_site_type_symbol
_atom_site_fract_x
_atom_site_fract_y
_atom_site_fract_z
_atom_site_U_iso_or_equiv
_atom_site_adp_type
_atom_site_occupancy
_atom_site_site_symmetry_order
_atom_site_calc_flag
_atom_site_refinement_flags_posn
_atom_site_refinement_flags_adp
_atom_site_refinement_flags_occupancy
C1 C 0.89003(15) 0.3653(3) 0.3784(3) 0.0449(4) Uani 1 1 d . . .
H1 H 0.9046 0.2736 0.3232 0.054 Uiso 1 1 calc R U .
C2 C 0.84989(13) 0.3613(3) 0.5361(3) 0.0411(4) Uani 1 1 d . . .
H2 H 0.8372 0.2679 0.5902 0.049 Uiso 1 1 calc R U .
C3 C 0.82865(16) 0.5000 0.6129(4) 0.0359(5) Uani 1 2 d S T P
N1 N 0.90832(17) 0.5000 0.3036(4) 0.0431(5) Uani 1 2 d S T P
HN1 H 0.9329 0.5000 0.2032 0.052 Uiso 1 2 calc R U P
O1 O 0.53299(14) 0.5000 -0.2284(3) 0.0383(4) Uani 1 2 d S T P
Cl1 Cl 0.5000 0.80639(6) 0.0000 0.03763(12) Uani 1 2 d S T P
Cl2 Cl 0.66201(4) 0.5000 0.18813(12) 0.04324(14) Uani 1 2 d S T P
Br1 Br 0.76769(2) 0.5000 0.81786(5) 0.05551(9) Uani 1 2 d S T P
Np1 Np 0.5000 0.5000 0.0000 0.02227(4) Uani 1 4 d S T P

loop_
_atom_site_aniso_label
_atom_site_aniso_U_11
_atom_site_aniso_U_22
_atom_site_aniso_U_33
_atom_site_aniso_U_23
_atom_site_aniso_U_13
_atom_site_aniso_U_12
C1 0.0459(10) 0.0445(10) 0.0457(10) -0.0063(8) 0.0126(8) 0.0027(9)
C2 0.0405(9) 0.0400(9) 0.0428(9) 0.0047(8) 0.0086(7) 0.0002(8)
C3 0.0298(10) 0.0491(14) 0.0283(10) 0.000 0.0049(8) 0.000
N1 0.0433(12) 0.0540(15) 0.0345(10) 0.000 0.0137(9) 0.000
O1 0.0506(11) 0.0370(9) 0.0324(8) 0.000 0.0201(8) 0.000
Cl1 0.0522(3) 0.0182(2) 0.0462(3) 0.000 0.0188(3) 0.000
Cl2 0.0327(3) 0.0438(3) 0.0500(4) 0.000 0.0011(2) 0.000
Br1 0.04536(15) 0.0849(3) 0.04052(14) 0.000 0.01873(12) 0.000
Np1 0.02766(6) 0.01694(5) 0.02377(5) 0.000 0.00896(3) 0.000

loop_
_atom_type_symbol
_atom_type_description
_atom_type_scat_dispersion_real
_atom_type_scat_dispersion_imag
_atom_type_scat_source
C C 0.0015 0.0009 'International Tables Vol C Tables 4.2.6.8 and 6.1.1.4'
H H 0.0000 0.0000 'International Tables Vol C Tables 4.2.6.8 and 6.1.1.4'
N N 0.0030 0.0019 'International Tables Vol C Tables 4.2.6.8 and 6.1.1.4'
O O 0.0056 0.0036 'International Tables Vol C Tables 4.2.6.8 and 6.1.1.4'
Cl Cl 0.0998 0.0984 'International Tables Vol C Tables 4.2.6.8 and 6.1.1.4'
Br Br 0.1811 1.6452 'International Tables Vol C Tables 4.2.6.8 and 6.1.1.4'
Np Np -6.9995 9.5876 'International Tables Vol C Tables 4.2.6.8 and 6.1.1.4'

loop_
_geom_angle_atom_site_label_1
_geom_angle_atom_site_label_2
_geom_angle_atom_site_label_3
_geom_angle
_geom_angle_site_symmetry_1
_geom_angle_site_symmetry_3
N1 C1 C2 120.2(2) . .
N1 C1 H1 119.9 . .
C2 C1 H1 119.9 . .
C1 C2 C3 118.2(2) . .
C1 C2 H2 120.9 . .
C3 C2 H2 120.9 . .
C2 C3 C2 120.8(3) 6_565 .
C2 C3 Br1 119.60(13) 6_565 .
C2 C3 Br1 119.60(13) . .
C1 N1 C1 122.5(3) 6_565 .
C1 N1 HN1 118.8 6_565 .
C1 N1 HN1 118.8 . .
O1 Np1 O1 180.0 5_665 .
O1 Np1 Cl2 89.31(8) 5_665 5_665
O1 Np1 Cl2 90.69(8) . 5_665
O1 Np1 Cl2 90.69(8) 5_665 .
O1 Np1 Cl2 89.31(8) . .
Cl2 Np1 Cl2 180.0 5_665 .
O1 Np1 Cl1 90.0 5_665 .
O1 Np1 Cl1 90.0 . .
Cl2 Np1 Cl1 90.0 5_665 .
Cl2 Np1 Cl1 90.0 . .
O1 Np1 Cl1 90.0 5_665 5_665
O1 Np1 Cl1 90.0 . 5_665
Cl2 Np1 Cl1 90.0 5_665 5_665
Cl2 Np1 Cl1 90.0 . 5_665
Cl1 Np1 Cl1 180.0 . 5_665

loop_
_geom_bond_atom_site_label_1
_geom_bond_atom_site_label_2
_geom_bond_distance
_geom_bond_site_symmetry_2
C1 N1 1.332(3) .
C1 C2 1.367(3) .
C1 H1 0.9300 .
C2 C3 1.383(3) .
C2 H2 0.9300 .
C3 C2 1.383(3) 6_565
C3 Br1 1.869(3) .
N1 C1 1.332(3) 6_565
N1 HN1 0.8600 .
O1 Np1 1.7520(18) .
Cl1 Np1 2.6552(6) .
Cl2 Np1 2.6434(7) .
Np1 O1 1.7520(18) 5_665
Np1 Cl2 2.6434(7) 5_665
Np1 Cl1 2.6552(6) 5_665

loop_
_geom_hbond_atom_site_label_D
_geom_hbond_atom_site_label_H
_geom_hbond_atom_site_label_A
_geom_hbond_distance_DH
_geom_hbond_distance_HA
_geom_hbond_distance_DA
_geom_hbond_angle_DHA
_geom_hbond_site_symmetry_A
C1 H1 Cl1 0.93 2.95 3.460(2) 115.8 3_545
C2 H2 Cl2 0.93 2.77 3.682(2) 166.1 7_656
N1 HN1 Cl1 0.86 2.56 3.250(2) 138.5 3_545
N1 HN1 Cl1 0.86 2.56 3.250(2) 138.5 7_665
C1 H1 Cl1 0.93 2.95 3.460(2) 115.8 3_545
C2 H2 Cl2 0.93 2.77 3.682(2) 166.1 7_656
N1 HN1 Cl1 0.86 2.56 3.250(2) 138.5 3_545
N1 HN1 Cl1 0.86 2.56 3.250(2) 138.5 7_665

loop_
_geom_torsion_atom_site_label_1
_geom_torsion_atom_site_label_2
_geom_torsion_atom_site_label_3
_geom_torsion_atom_site_label_4
_geom_torsion
_geom_torsion_site_symmetry_4
N1 C1 C2 C3 0.5(3) .
C1 C2 C3 C2 -2.0(4) 6_565
C1 C2 C3 Br1 176.20(17) .
C2 C1 N1 C1 1.0(5) 6_565
